data_7117006
loop_
_publ_author_name
'Deepak Dange'
'Amelia Davey'
'Joseph A. B. Abdalla'
'Simon Aldridge'
'Cameron Jones'

_publ_section_title
;
 Utilisation of a lithium boryl as a reducing agent in low oxidation state
 group 15 chemistry: synthesis and characterisation of an amido-distibene
 and a boryl-dibismuthene
;
_journal_name_full Chem.Commun.
_journal_page_first 7128
_journal_paper_doi 10.1039/C5cc01772F
_journal_volume 51
_journal_year 2015
_chemical_formula_sum 'C65.25 H80 As B N3 Si'
_chemical_formula_weight 1020.14
_chemical_name_systematic
; 
 ? 
;
_space_group_IT_number 2
_symmetry_cell_setting triclinic
_symmetry_space_group_name_Hall '-P 1'
_symmetry_space_group_name_H-M 'P -1'
_atom_sites_solution_hydrogens geom
_atom_sites_solution_primary direct
_atom_sites_solution_secondary difmap
_audit_creation_method SHELXL-97
_audit_update_record
;
2015-02-27 deposited with the CCDC.
2015-03-21 downloaded from the CCDC.
;
_cell_angle_alpha 77.434(5)
_cell_angle_beta 77.587(5)
_cell_angle_gamma 65.731(6)
_cell_formula_units_Z 2
_cell_length_a 12.4034(7)
_cell_length_b 13.3700(8)
_cell_length_c 20.1020(12)
_cell_measurement_temperature 123(2)
_cell_volume 2936.5(3)
_computing_structure_refinement 'SHELXL-97 (Sheldrick, 1997)'
_computing_structure_solution 'SHELXS-97 (Sheldrick, 1990)'
_diffrn_ambient_temperature 123(2)
_diffrn_measured_fraction_theta_full 0.997
_diffrn_measured_fraction_theta_max 0.997
_diffrn_measurement_device_type 'Bruker Apex X8'
_diffrn_radiation_monochromator graphite
_diffrn_radiation_source 'fine-focus sealed tube'
_diffrn_radiation_type MoK\a
_diffrn_radiation_wavelength 0.71073
_diffrn_reflns_av_R_equivalents 0.0357
_diffrn_reflns_av_sigmaI/netI 0.0506
_diffrn_reflns_limit_h_max 15
_diffrn_reflns_limit_h_min -14
_diffrn_reflns_limit_k_max 16
_diffrn_reflns_limit_k_min -16
_diffrn_reflns_limit_l_max 24
_diffrn_reflns_limit_l_min -24
_diffrn_reflns_number 26319
_diffrn_reflns_theta_full 25.50
_diffrn_reflns_theta_max 25.50
_diffrn_reflns_theta_min 2.96
_exptl_absorpt_coefficient_mu 0.640
_exptl_absorpt_correction_T_max 0.910
_exptl_absorpt_correction_T_min 0.804
_exptl_absorpt_correction_type multi-scan
_exptl_absorpt_process_details 'Sortav (Blessing)'
_exptl_crystal_colour orange
_exptl_crystal_density_diffrn 1.154
_exptl_crystal_density_method 'not measured'
_exptl_crystal_description block
_exptl_crystal_F_000 1089
_exptl_crystal_size_max 0.35
_exptl_crystal_size_mid 0.20
_exptl_crystal_size_min 0.15
_refine_diff_density_max 0.946
_refine_diff_density_min -0.768
_refine_diff_density_rms 0.075
_refine_ls_extinction_method none
_refine_ls_goodness_of_fit_ref 1.059
_refine_ls_hydrogen_treatment mixed
_refine_ls_matrix_type full
_refine_ls_number_parameters 678
_refine_ls_number_reflns 10880
_refine_ls_number_restraints 10
_refine_ls_restrained_S_all 1.062
_refine_ls_R_factor_all 0.0694
_refine_ls_R_factor_gt 0.0492
_refine_ls_shift/su_max 0.002
_refine_ls_shift/su_mean 0.000
_refine_ls_structure_factor_coef Fsqd
_refine_ls_weighting_details 'calc w=1/[\s^2^(Fo^2^)+(0.0692P)^2^+1.8426P] where P=(Fo^2^+2Fc^2^)/3'
_refine_ls_weighting_scheme calc
_refine_ls_wR_factor_gt 0.1240
_refine_ls_wR_factor_ref 0.1362
_reflns_number_gt 8557
_reflns_number_total 10880
_reflns_threshold_expression >2sigma(I)
_cod_data_source_file c5cc01772f2.cif
_cod_data_source_block compound3b
_cod_original_sg_symbol_H-M P-1
_cod_database_code 7117006

loop_
_symmetry_equiv_pos_as_xyz
'x, y, z'
'-x, -y, -z'

loop_
_atom_site_label
_atom_site_type_symbol
_atom_site_fract_x
_atom_site_fract_y
_atom_site_fract_z
_atom_site_U_iso_or_equiv
_atom_site_adp_type
_atom_site_occupancy
_atom_site_symmetry_multiplicity
_atom_site_calc_flag
_atom_site_refinement_flags
_atom_site_disorder_assembly
_atom_site_disorder_group
As1 As 0.90705(2) 0.55193(2) 0.734037(15) 0.02472(10) Uani 1 1 d D . .
Si1 Si 1.03991(7) 0.67224(7) 0.79462(4) 0.02454(18) Uani 1 1 d . . .
N1 N 1.03519(18) 0.58594(18) 0.74148(11) 0.0200(5) Uani 1 1 d D . .
C1 C 1.1370(2) 0.5250(2) 0.69551(13) 0.0197(6) Uani 1 1 d . . .
B1 B 0.7469(3) 0.6372(3) 0.78859(16) 0.0232(7) Uani 1 1 d D . .
H1 H 0.9346(8) 0.4417(5) 0.7776(9) 0.028 Uiso 1 1 d D . .
N2 N 0.68024(19) 0.56814(19) 0.81797(12) 0.0243(5) Uani 1 1 d . . .
C2 C 1.1557(2) 0.5720(2) 0.62633(13) 0.0195(5) Uani 1 1 d . . .
N3 N 0.6602(2) 0.7488(2) 0.79457(13) 0.0288(5) Uani 1 1 d . . .
C3 C 1.2508(2) 0.5106(2) 0.58145(13) 0.0215(6) Uani 1 1 d . . .
H3 H 1.2630 0.5432 0.5350 0.026 Uiso 1 1 calc R . .
C4 C 1.3282(2) 0.4040(2) 0.60216(14) 0.0228(6) Uani 1 1 d . . .
C5 C 1.3068(2) 0.3577(2) 0.67053(14) 0.0242(6) Uani 1 1 d . . .
H5 H 1.3586 0.2845 0.6858 0.029 Uiso 1 1 calc R . .
C6 C 1.2121(2) 0.4151(2) 0.71716(13) 0.0213(6) Uani 1 1 d . . .
C7 C 1.0762(2) 0.6889(2) 0.59859(14) 0.0219(6) Uani 1 1 d . . .
H7 H 1.0029 0.7107 0.6335 0.026 Uiso 1 1 calc R . .
C8 C 1.1321(3) 0.7732(2) 0.59332(14) 0.0256(6) Uani 1 1 d . . .
C9 C 1.2455(3) 0.7444(3) 0.60805(16) 0.0314(7) Uani 1 1 d . . .
H9 H 1.2939 0.6684 0.6194 0.038 Uiso 1 1 calc R . .
C10 C 1.2904(3) 0.8245(3) 0.60660(18) 0.0441(8) Uani 1 1 d . . .
H10 H 1.3682 0.8025 0.6179 0.053 Uiso 1 1 calc R . .
C11 C 1.2241(4) 0.9344(3) 0.58916(19) 0.0502(10) Uani 1 1 d . . .
H11 H 1.2554 0.9889 0.5878 0.060 Uiso 1 1 calc R . .
C12 C 1.1110(4) 0.9647(3) 0.5736(2) 0.0574(11) Uani 1 1 d . . .
H12 H 1.0639 1.0407 0.5610 0.069 Uiso 1 1 calc R . .
C13 C 1.0658(3) 0.8848(3) 0.57609(19) 0.0456(9) Uani 1 1 d . . .
H13 H 0.9873 0.9072 0.5657 0.055 Uiso 1 1 calc R . .
C14 C 1.0337(2) 0.6903(2) 0.53188(14) 0.0249(6) Uani 1 1 d . . .
C15 C 1.0676(3) 0.7409(3) 0.46826(15) 0.0348(7) Uani 1 1 d . . .
H15 H 1.1229 0.7752 0.4636 0.042 Uiso 1 1 calc R . .
C16 C 1.0207(3) 0.7421(3) 0.41036(17) 0.0466(9) Uani 1 1 d . . .
H16 H 1.0436 0.7783 0.3668 0.056 Uiso 1 1 calc R . .
C17 C 0.9425(3) 0.6917(3) 0.41589(17) 0.0433(9) Uani 1 1 d . . .
H17 H 0.9102 0.6939 0.3766 0.052 Uiso 1 1 calc R . .
C18 C 0.9111(3) 0.6378(3) 0.47870(17) 0.0395(8) Uani 1 1 d . . .
H18 H 0.8583 0.6010 0.4828 0.047 Uiso 1 1 calc R . .
C19 C 0.9562(3) 0.6374(2) 0.53570(16) 0.0322(7) Uani 1 1 d . . .
H19 H 0.9337 0.5999 0.5788 0.039 Uiso 1 1 calc R . .
C20 C 1.1900(2) 0.3539(2) 0.78944(14) 0.0255(6) Uani 1 1 d . . .
H20 H 1.1048 0.3943 0.8083 0.031 Uiso 1 1 calc R . .
C21 C 1.2662(3) 0.3533(2) 0.84010(15) 0.0292(7) Uani 1 1 d . . .
C22 C 1.3828(3) 0.3476(3) 0.82119(15) 0.0324(7) Uani 1 1 d . . .
H22 H 1.4183 0.3441 0.7745 0.039 Uiso 1 1 calc R . .
C23 C 1.4485(3) 0.3471(3) 0.86919(17) 0.0430(9) Uani 1 1 d . . .
H23 H 1.5284 0.3424 0.8554 0.052 Uiso 1 1 calc R . .
C24 C 1.3974(3) 0.3534(4) 0.93702(18) 0.0585(11) Uani 1 1 d . . .
H24 H 1.4419 0.3533 0.9700 0.070 Uiso 1 1 calc R . .
C25 C 1.2814(3) 0.3599(4) 0.95673(18) 0.0613(12) Uani 1 1 d . . .
H25 H 1.2456 0.3653 1.0033 0.074 Uiso 1 1 calc R . .
C26 C 1.2171(3) 0.3585(3) 0.90894(16) 0.0447(9) Uani 1 1 d . . .
H26 H 1.1379 0.3611 0.9233 0.054 Uiso 1 1 calc R . .
C27 C 1.2024(3) 0.2371(2) 0.78386(15) 0.0304(7) Uani 1 1 d . . .
C28 C 1.3106(3) 0.1468(3) 0.7864(2) 0.0476(9) Uani 1 1 d . . .
H28 H 1.3764 0.1546 0.7985 0.057 Uiso 1 1 calc R . .
C29 C 1.3236(3) 0.0459(3) 0.7716(2) 0.0585(11) Uani 1 1 d . . .
H29 H 1.3990 -0.0142 0.7722 0.070 Uiso 1 1 calc R . .
C30 C 1.2286(4) 0.0317(3) 0.7560(2) 0.0521(10) Uani 1 1 d . . .
H30 H 1.2381 -0.0374 0.7451 0.063 Uiso 1 1 calc R . .
C31 C 1.1193(3) 0.1191(3) 0.75641(17) 0.0428(8) Uani 1 1 d . . .
H31 H 1.0521 0.1095 0.7477 0.051 Uiso 1 1 calc R . .
C32 C 1.1073(3) 0.2214(2) 0.76950(15) 0.0315(7) Uani 1 1 d . . .
H32 H 1.0320 0.2816 0.7685 0.038 Uiso 1 1 calc R . .
C33 C 1.4317(2) 0.3381(2) 0.55265(15) 0.0287(7) Uani 1 1 d . . .
H33 H 1.4214 0.3799 0.5052 0.034 Uiso 1 1 calc R . .
C34 C 1.5512(3) 0.3284(3) 0.56824(18) 0.0428(8) Uani 1 1 d . . .
H34A H 1.5509 0.4027 0.5651 0.064 Uiso 1 1 calc R . .
H34B H 1.6160 0.2877 0.5348 0.064 Uiso 1 1 calc R . .
H34C H 1.5634 0.2886 0.6148 0.064 Uiso 1 1 calc R . .
C35 C 1.4327(3) 0.2240(3) 0.55294(19) 0.0429(8) Uani 1 1 d . . .
H35A H 1.4474 0.1796 0.5982 0.064 Uiso 1 1 calc R . .
H35B H 1.4961 0.1871 0.5176 0.064 Uiso 1 1 calc R . .
H35C H 1.3553 0.2316 0.5433 0.064 Uiso 1 1 calc R . .
C36 C 1.1977(3) 0.6431(3) 0.80066(16) 0.0338(7) Uani 1 1 d . . .
H36A H 1.2340 0.5683 0.8254 0.051 Uiso 1 1 calc R . .
H36B H 1.2003 0.6974 0.8256 0.051 Uiso 1 1 calc R . .
H36C H 1.2420 0.6484 0.7543 0.051 Uiso 1 1 calc R . .
C37 C 0.9696(3) 0.8216(3) 0.76033(17) 0.0348(7) Uani 1 1 d . . .
H37A H 1.0234 0.8413 0.7213 0.052 Uiso 1 1 calc R . .
H37B H 0.9544 0.8663 0.7965 0.052 Uiso 1 1 calc R . .
H37C H 0.8940 0.8358 0.7451 0.052 Uiso 1 1 calc R . .
C38 C 0.9594(3) 0.6421(3) 0.88145(15) 0.0371(7) Uani 1 1 d . . .
H38A H 0.8752 0.6624 0.8781 0.056 Uiso 1 1 calc R . .
H38B H 0.9655 0.6852 0.9131 0.056 Uiso 1 1 calc R . .
H38C H 0.9954 0.5628 0.8987 0.056 Uiso 1 1 calc R . .
C39 C 0.7144(2) 0.4531(2) 0.81343(14) 0.0249(6) Uani 1 1 d . . .
C40 C 0.7562(3) 0.3724(3) 0.86869(15) 0.0320(7) Uani 1 1 d . . .
C41 C 0.7905(3) 0.2619(3) 0.86143(18) 0.0397(8) Uani 1 1 d . . .
H41 H 0.8201 0.2055 0.8984 0.048 Uiso 1 1 calc R . .
C42 C 0.7823(3) 0.2327(3) 0.80152(18) 0.0381(8) Uani 1 1 d . . .
H42 H 0.8065 0.1568 0.7973 0.046 Uiso 1 1 calc R . .
C43 C 0.7383(3) 0.3150(2) 0.74719(16) 0.0315(7) Uani 1 1 d . . .
H43 H 0.7325 0.2946 0.7061 0.038 Uiso 1 1 calc R . .
C44 C 0.7029(2) 0.4263(2) 0.75205(14) 0.0246(6) Uani 1 1 d . . .
C45 C 0.7664(3) 0.4035(3) 0.93506(17) 0.0430(8) Uani 1 1 d . . .
H45 H 0.7375 0.4862 0.9295 0.052 Uiso 1 1 calc R . .
C46 C 0.8956(4) 0.3563(5) 0.9473(2) 0.0757(15) Uani 1 1 d . . .
H46A H 0.9257 0.2751 0.9539 0.114 Uiso 1 1 calc R . .
H46B H 0.9010 0.3810 0.9885 0.114 Uiso 1 1 calc R . .
H46C H 0.9436 0.3821 0.9074 0.114 Uiso 1 1 calc R . .
C47 C 0.6893(5) 0.3668(5) 0.9965(2) 0.0855(17) Uani 1 1 d . . .
H47A H 0.6052 0.4044 0.9897 0.128 Uiso 1 1 calc R . .
H47B H 0.7005 0.3858 1.0383 0.128 Uiso 1 1 calc R . .
H47C H 0.7124 0.2864 1.0013 0.128 Uiso 1 1 calc R . .
C48 C 0.6507(3) 0.5157(2) 0.69355(14) 0.0275(6) Uani 1 1 d . . .
H48 H 0.6504 0.5867 0.7024 0.033 Uiso 1 1 calc R . .
C49 C 0.7248(3) 0.4927(3) 0.62312(15) 0.0360(7) Uani 1 1 d . . .
H49A H 0.8087 0.4758 0.6255 0.054 Uiso 1 1 calc R . .
H49B H 0.6951 0.5582 0.5888 0.054 Uiso 1 1 calc R . .
H49C H 0.7179 0.4294 0.6100 0.054 Uiso 1 1 calc R . .
C50 C 0.5210(3) 0.5330(3) 0.69341(17) 0.0376(8) Uani 1 1 d . . .
H50A H 0.5180 0.4644 0.6856 0.056 Uiso 1 1 calc R . .
H50B H 0.4878 0.5929 0.6566 0.056 Uiso 1 1 calc R . .
H50C H 0.4742 0.5526 0.7379 0.056 Uiso 1 1 calc R . .
C51 C 0.6617(3) 0.8587(2) 0.77339(18) 0.0336(7) Uani 1 1 d . . .
C52 C 0.6470(3) 0.9220(3) 0.8244(2) 0.0443(9) Uani 1 1 d . . .
C53 C 0.6402(3) 1.0307(3) 0.8031(3) 0.0579(11) Uani 1 1 d . . .
H53 H 0.6288 1.0756 0.8367 0.069 Uiso 1 1 calc R . .
C54 C 0.6495(3) 1.0739(3) 0.7352(3) 0.0574(11) Uani 1 1 d . . .
H54 H 0.6448 1.1481 0.7220 0.069 Uiso 1 1 calc R . .
C55 C 0.6658(3) 1.0104(3) 0.6855(2) 0.0454(9) Uani 1 1 d . . .
H55 H 0.6741 1.0413 0.6384 0.054 Uiso 1 1 calc R . .
C56 C 0.6705(3) 0.9019(2) 0.70273(17) 0.0335(7) Uani 1 1 d . . .
C57 C 0.6368(3) 0.8779(3) 0.9000(2) 0.0542(10) Uani 1 1 d . . .
H57 H 0.6613 0.7957 0.9049 0.065 Uiso 1 1 calc R . .
C58 C 0.7187(4) 0.9006(4) 0.9371(2) 0.0643(12) Uani 1 1 d . . .
H58A H 0.8013 0.8701 0.9144 0.096 Uiso 1 1 calc R . .
H58B H 0.7139 0.8653 0.9852 0.096 Uiso 1 1 calc R . .
H58C H 0.6933 0.9807 0.9355 0.096 Uiso 1 1 calc R . .
C59 C 0.5061(4) 0.9272(5) 0.9350(3) 0.0877(17) Uani 1 1 d . . .
H59A H 0.4804 1.0078 0.9315 0.132 Uiso 1 1 calc R . .
H59B H 0.5007 0.8946 0.9837 0.132 Uiso 1 1 calc R . .
H59C H 0.4545 0.9106 0.9121 0.132 Uiso 1 1 calc R . .
C60 C 0.6795(3) 0.8366(2) 0.64746(16) 0.0317(7) Uani 1 1 d . . .
H60 H 0.7377 0.7591 0.6590 0.038 Uiso 1 1 calc R . .
C61 C 0.5592(3) 0.8310(3) 0.64670(18) 0.0406(8) Uani 1 1 d . . .
H61A H 0.5324 0.7971 0.6920 0.061 Uiso 1 1 calc R . .
H61B H 0.5677 0.7862 0.6118 0.061 Uiso 1 1 calc R . .
H61C H 0.5002 0.9061 0.6358 0.061 Uiso 1 1 calc R . .
C62 C 0.7233(3) 0.8820(3) 0.57510(18) 0.0435(8) Uani 1 1 d . . .
H62A H 0.6629 0.9543 0.5602 0.065 Uiso 1 1 calc R . .
H62B H 0.7368 0.8304 0.5433 0.065 Uiso 1 1 calc R . .
H62C H 0.7981 0.8903 0.5752 0.065 Uiso 1 1 calc R . .
C63 C 0.5624(3) 0.6346(3) 0.83976(16) 0.0316(7) Uani 1 1 d . . .
H63 H 0.506(3) 0.601(2) 0.8597(16) 0.028(8) Uiso 1 1 d . . .
C64 C 0.5510(3) 0.7400(3) 0.82691(17) 0.0351(7) Uani 1 1 d . . .
H64 H 0.485(3) 0.803(3) 0.8345(15) 0.027(8) Uiso 1 1 d . . .
C65 C 1.093(2) -0.0967(17) 0.8950(8) 0.101(7) Uiso 0.25 1 d PD A -1
H65A H 1.0463 -0.1408 0.9197 0.151 Uiso 0.25 1 calc PR A -1
H65B H 1.1772 -0.1458 0.8857 0.151 Uiso 0.25 1 calc PR A -1
H65C H 1.0630 -0.0578 0.8514 0.151 Uiso 0.25 1 calc PR A -1
C66 C 1.0822(13) -0.0144(12) 0.9379(6) 0.049(4) Uiso 0.25 1 d PD A -1
H66A H 1.1632 -0.0191 0.9401 0.059 Uiso 0.25 1 calc PR A -1
H66B H 1.0377 0.0610 0.9151 0.059 Uiso 0.25 1 calc PR A -1
C67 C 1.0218(9) -0.0294(9) 1.0084(5) 0.035(3) Uiso 0.25 1 d PD A -1
H67A H 1.0753 -0.0354 1.0404 0.042 Uiso 0.25 1 calc PR A -1
H67B H 1.0123 -0.1012 1.0162 0.042 Uiso 0.25 1 calc PR A -1
C69 C 0.8110(11) 0.0093(17) 1.0586(10) 0.079(5) Uiso 0.25 1 d PD A -1
H69A H 0.8467 -0.0715 1.0609 0.119 Uiso 0.25 1 calc PR A -1
H69B H 0.7464 0.0401 1.0302 0.119 Uiso 0.25 1 calc PR A -1
H69C H 0.7787 0.0287 1.1051 0.119 Uiso 0.25 1 calc PR A -1
C68 C 0.9042(17) 0.0562(14) 1.0274(17) 0.33(4) Uiso 0.25 1 d PD A -1
H68A H 0.8784 0.1097 0.9858 0.392 Uiso 0.25 1 calc PR A -1
H68B H 0.9115 0.0971 1.0607 0.392 Uiso 0.25 1 calc PR A -1

loop_
_atom_site_aniso_label
_atom_site_aniso_U_11
_atom_site_aniso_U_22
_atom_site_aniso_U_33
_atom_site_aniso_U_23
_atom_site_aniso_U_13
_atom_site_aniso_U_12
As1 0.01754(15) 0.03152(18) 0.02680(17) -0.01333(12) 0.00039(11) -0.00827(12)
Si1 0.0216(4) 0.0349(4) 0.0194(4) -0.0099(3) -0.0011(3) -0.0109(3)
N1 0.0159(11) 0.0286(12) 0.0163(11) -0.0063(9) -0.0008(9) -0.0085(9)
C1 0.0141(12) 0.0272(14) 0.0193(14) -0.0072(11) -0.0019(10) -0.0076(11)
B1 0.0207(15) 0.0319(17) 0.0181(16) -0.0093(13) -0.0017(13) -0.0088(14)
N2 0.0202(11) 0.0341(13) 0.0203(12) -0.0107(10) 0.0010(9) -0.0105(10)
C2 0.0167(12) 0.0250(14) 0.0173(13) -0.0043(11) -0.0045(10) -0.0069(11)
N3 0.0237(12) 0.0330(13) 0.0311(14) -0.0158(11) 0.0011(10) -0.0092(11)
C3 0.0190(13) 0.0309(15) 0.0131(13) -0.0033(11) -0.0022(11) -0.0082(12)
C4 0.0197(13) 0.0298(15) 0.0188(14) -0.0073(12) -0.0024(11) -0.0078(12)
C5 0.0199(13) 0.0251(14) 0.0236(15) -0.0029(12) -0.0057(11) -0.0036(11)
C6 0.0186(13) 0.0281(15) 0.0175(14) -0.0011(11) -0.0056(11) -0.0089(12)
C7 0.0211(13) 0.0254(14) 0.0176(14) -0.0025(11) -0.0044(11) -0.0068(11)
C8 0.0294(15) 0.0284(15) 0.0175(14) -0.0006(12) -0.0038(12) -0.0106(13)
C9 0.0276(15) 0.0356(17) 0.0321(17) -0.0067(13) -0.0057(13) -0.0117(13)
C10 0.0415(19) 0.055(2) 0.046(2) -0.0107(17) -0.0092(16) -0.0250(18)
C11 0.073(3) 0.051(2) 0.045(2) 0.0046(17) -0.0174(19) -0.043(2)
C12 0.079(3) 0.0319(19) 0.069(3) 0.0133(18) -0.039(2) -0.026(2)
C13 0.049(2) 0.0342(18) 0.059(2) 0.0070(16) -0.0292(18) -0.0166(16)
C14 0.0206(13) 0.0240(14) 0.0223(15) -0.0036(11) -0.0085(11) 0.0020(11)
C15 0.0313(16) 0.0438(18) 0.0228(16) -0.0022(14) -0.0058(13) -0.0082(14)
C16 0.044(2) 0.059(2) 0.0195(16) -0.0012(15) -0.0056(15) -0.0048(18)
C17 0.0399(19) 0.050(2) 0.0324(19) -0.0170(16) -0.0194(15) 0.0027(16)
C18 0.0412(19) 0.0378(18) 0.041(2) -0.0121(15) -0.0202(16) -0.0064(15)
C19 0.0344(16) 0.0321(16) 0.0294(17) -0.0052(13) -0.0139(13) -0.0073(14)
C20 0.0170(13) 0.0339(16) 0.0217(15) 0.0007(12) -0.0027(11) -0.0080(12)
C21 0.0263(15) 0.0373(17) 0.0221(15) 0.0078(13) -0.0071(12) -0.0145(13)
C22 0.0273(15) 0.0459(18) 0.0208(15) 0.0044(13) -0.0040(12) -0.0151(14)
C23 0.0305(17) 0.068(2) 0.0328(18) 0.0053(16) -0.0083(14) -0.0256(17)
C24 0.046(2) 0.114(4) 0.0257(18) 0.002(2) -0.0136(16) -0.042(2)
C25 0.050(2) 0.124(4) 0.0192(17) 0.004(2) -0.0065(16) -0.049(2)
C26 0.0310(17) 0.083(3) 0.0225(17) 0.0071(17) -0.0041(14) -0.0315(18)
C27 0.0290(15) 0.0319(16) 0.0234(15) 0.0036(12) -0.0017(12) -0.0095(13)
C28 0.0322(18) 0.0359(19) 0.065(3) 0.0105(17) -0.0091(17) -0.0104(15)
C29 0.041(2) 0.034(2) 0.080(3) 0.0035(19) 0.001(2) -0.0051(17)
C30 0.067(3) 0.0323(19) 0.048(2) -0.0029(16) 0.0006(19) -0.0148(18)
C31 0.053(2) 0.043(2) 0.0347(19) -0.0013(15) -0.0111(16) -0.0210(17)
C32 0.0349(16) 0.0293(16) 0.0259(16) 0.0012(13) -0.0100(13) -0.0078(13)
C33 0.0222(14) 0.0370(17) 0.0211(15) -0.0099(12) -0.0039(12) -0.0021(13)
C34 0.0243(16) 0.062(2) 0.042(2) -0.0263(17) 0.0030(14) -0.0103(15)
C35 0.0360(18) 0.045(2) 0.043(2) -0.0249(16) -0.0011(15) -0.0046(15)
C36 0.0272(15) 0.0482(19) 0.0309(17) -0.0130(14) -0.0054(13) -0.0149(14)
C37 0.0316(16) 0.0382(17) 0.0382(18) -0.0153(14) -0.0019(14) -0.0135(14)
C38 0.0359(17) 0.055(2) 0.0229(16) -0.0162(14) 0.0033(13) -0.0178(16)
C39 0.0187(13) 0.0331(16) 0.0248(15) -0.0048(12) -0.0011(11) -0.0126(12)
C40 0.0268(15) 0.0457(19) 0.0279(16) 0.0026(14) -0.0084(13) -0.0199(14)
C41 0.0293(16) 0.047(2) 0.042(2) 0.0123(16) -0.0137(15) -0.0181(15)
C42 0.0316(17) 0.0300(17) 0.053(2) -0.0023(15) -0.0047(15) -0.0144(14)
C43 0.0293(15) 0.0348(17) 0.0333(17) -0.0070(14) -0.0020(13) -0.0152(14)
C44 0.0188(13) 0.0295(15) 0.0256(15) -0.0049(12) -0.0014(11) -0.0098(12)
C45 0.0436(19) 0.064(2) 0.0283(17) 0.0030(16) -0.0147(15) -0.0270(18)
C46 0.046(2) 0.149(5) 0.047(2) -0.014(3) -0.0164(19) -0.048(3)
C47 0.080(3) 0.170(5) 0.038(2) -0.031(3) 0.013(2) -0.082(4)
C48 0.0300(15) 0.0322(16) 0.0227(15) -0.0040(12) -0.0061(12) -0.0130(13)
C49 0.0361(17) 0.054(2) 0.0210(16) -0.0045(14) -0.0056(13) -0.0200(16)
C50 0.0298(16) 0.0464(19) 0.0332(18) -0.0016(15) -0.0097(14) -0.0107(15)
C51 0.0208(14) 0.0295(16) 0.052(2) -0.0216(15) -0.0034(14) -0.0043(12)
C52 0.0298(17) 0.046(2) 0.060(2) -0.0317(18) -0.0038(16) -0.0065(15)
C53 0.043(2) 0.044(2) 0.096(4) -0.043(2) -0.018(2) -0.0050(17)
C54 0.053(2) 0.0277(18) 0.102(4) -0.016(2) -0.037(2) -0.0100(17)
C55 0.0408(19) 0.0311(18) 0.070(3) -0.0038(17) -0.0253(18) -0.0124(15)
C56 0.0251(15) 0.0277(16) 0.049(2) -0.0091(14) -0.0111(14) -0.0064(13)
C57 0.047(2) 0.065(2) 0.057(2) -0.043(2) 0.0066(18) -0.0174(19)
C58 0.065(3) 0.073(3) 0.063(3) -0.043(2) -0.007(2) -0.018(2)
C59 0.058(3) 0.131(5) 0.087(4) -0.084(3) 0.019(3) -0.030(3)
C60 0.0266(15) 0.0270(15) 0.0404(18) -0.0051(13) -0.0103(13) -0.0061(13)
C61 0.0382(18) 0.0453(19) 0.043(2) -0.0088(16) -0.0120(15) -0.0169(16)
C62 0.0382(18) 0.0390(19) 0.047(2) -0.0010(16) -0.0087(16) -0.0097(15)
C63 0.0227(15) 0.0440(19) 0.0275(16) -0.0117(14) 0.0052(13) -0.0131(14)
C64 0.0230(15) 0.0422(19) 0.0360(18) -0.0193(15) 0.0058(13) -0.0065(15)

loop_
_atom_type_symbol
_atom_type_description
_atom_type_scat_dispersion_real
_atom_type_scat_dispersion_imag
_atom_type_scat_source
C C 0.0033 0.0016 'International Tables Vol C Tables 4.2.6.8 and 6.1.1.4'
H H 0.0000 0.0000 'International Tables Vol C Tables 4.2.6.8 and 6.1.1.4'
B B 0.0013 0.0007 'International Tables Vol C Tables 4.2.6.8 and 6.1.1.4'
N N 0.0061 0.0033 'International Tables Vol C Tables 4.2.6.8 and 6.1.1.4'
Si Si 0.0817 0.0704 'International Tables Vol C Tables 4.2.6.8 and 6.1.1.4'
As As 0.0499 2.0058 'International Tables Vol C Tables 4.2.6.8 and 6.1.1.4'

loop_
_geom_angle_atom_site_label_1
_geom_angle_atom_site_label_2
_geom_angle_atom_site_label_3
_geom_angle
_geom_angle_site_symmetry_1
_geom_angle_site_symmetry_3
N1 As1 B1 115.48(11) . .
N1 Si1 C37 112.16(13) . .
N1 Si1 C36 109.76(13) . .
C37 Si1 C36 107.25(15) . .
N1 Si1 C38 107.64(13) . .
C37 Si1 C38 109.79(15) . .
C36 Si1 C38 110.24(15) . .
C1 N1 Si1 123.85(17) . .
C1 N1 As1 107.43(16) . .
Si1 N1 As1 128.70(12) . .
C2 C1 C6 119.1(2) . .
C2 C1 N1 119.8(2) . .
C6 C1 N1 120.9(2) . .
N2 B1 N3 104.1(2) . .
N2 B1 As1 111.6(2) . .
N3 B1 As1 141.7(2) . .
C63 N2 C39 121.4(2) . .
C63 N2 B1 109.3(2) . .
C39 N2 B1 128.0(2) . .
C3 C2 C1 119.5(2) . .
C3 C2 C7 118.4(2) . .
C1 C2 C7 122.1(2) . .
C64 N3 C51 117.7(2) . .
C64 N3 B1 107.2(2) . .
C51 N3 B1 135.0(2) . .
C4 C3 C2 122.4(2) . .
C3 C4 C5 117.4(2) . .
C3 C4 C33 121.8(2) . .
C5 C4 C33 120.8(2) . .
C4 C5 C6 122.4(2) . .
C5 C6 C1 119.2(2) . .
C5 C6 C20 118.4(2) . .
C1 C6 C20 122.3(2) . .
C2 C7 C8 112.6(2) . .
C2 C7 C14 111.0(2) . .
C8 C7 C14 114.2(2) . .
C9 C8 C13 117.3(3) . .
C9 C8 C7 123.1(3) . .
C13 C8 C7 119.6(3) . .
C8 C9 C10 121.2(3) . .
C11 C10 C9 120.9(3) . .
C10 C11 C12 118.8(3) . .
C11 C12 C13 120.2(3) . .
C8 C13 C12 121.6(3) . .
C15 C14 C19 117.8(3) . .
C15 C14 C7 124.0(3) . .
C19 C14 C7 118.2(2) . .
C14 C15 C16 120.3(3) . .
C17 C16 C15 120.7(3) . .
C16 C17 C18 119.5(3) . .
C17 C18 C19 119.9(3) . .
C18 C19 C14 121.8(3) . .
C21 C20 C27 112.6(2) . .
C21 C20 C6 114.2(2) . .
C27 C20 C6 109.3(2) . .
C22 C21 C26 117.8(3) . .
C22 C21 C20 123.4(3) . .
C26 C21 C20 118.7(3) . .
C23 C22 C21 121.3(3) . .
C24 C23 C22 119.8(3) . .
C23 C24 C25 119.8(3) . .
C24 C25 C26 120.2(3) . .
C25 C26 C21 121.1(3) . .
C32 C27 C28 118.0(3) . .
C32 C27 C20 119.7(2) . .
C28 C27 C20 122.1(3) . .
C29 C28 C27 120.9(3) . .
C30 C29 C28 120.7(3) . .
C29 C30 C31 119.0(3) . .
C30 C31 C32 120.1(3) . .
C27 C32 C31 121.2(3) . .
C35 C33 C4 112.1(2) . .
C35 C33 C34 110.5(3) . .
C4 C33 C34 111.2(2) . .
C40 C39 C44 122.1(3) . .
C40 C39 N2 120.1(3) . .
C44 C39 N2 117.8(2) . .
C39 C40 C41 118.1(3) . .
C39 C40 C45 121.2(3) . .
C41 C40 C45 120.7(3) . .
C42 C41 C40 121.2(3) . .
C41 C42 C43 119.7(3) . .
C44 C43 C42 121.2(3) . .
C43 C44 C39 117.7(3) . .
C43 C44 C48 120.8(3) . .
C39 C44 C48 121.5(2) . .
C46 C45 C47 110.8(3) . .
C46 C45 C40 110.6(3) . .
C47 C45 C40 111.9(3) . .
C44 C48 C50 110.6(2) . .
C44 C48 C49 113.0(2) . .
C50 C48 C49 110.9(2) . .
C52 C51 C56 121.8(3) . .
C52 C51 N3 118.6(3) . .
C56 C51 N3 119.5(3) . .
C53 C52 C51 117.8(4) . .
C53 C52 C57 119.4(3) . .
C51 C52 C57 122.8(3) . .
C54 C53 C52 121.4(4) . .
C53 C54 C55 120.3(3) . .
C54 C55 C56 121.7(4) . .
C55 C56 C51 116.9(3) . .
C55 C56 C60 120.7(3) . .
C51 C56 C60 122.3(3) . .
C52 C57 C58 112.4(3) . .
C52 C57 C59 110.8(4) . .
C58 C57 C59 109.7(3) . .
C56 C60 C62 114.2(3) . .
C56 C60 C61 110.8(3) . .
C62 C60 C61 108.4(3) . .
C64 C63 N2 108.9(3) . .
C63 C64 N3 110.5(3) . .
C67 C66 C65 114.2(8) . .
C66 C67 C68 117.7(9) . .
C67 C68 C69 112.8(9) . .

loop_
_geom_bond_atom_site_label_1
_geom_bond_atom_site_label_2
_geom_bond_distance
_geom_bond_site_symmetry_2
As1 N1 1.866(2) .
As1 B1 2.048(3) .
Si1 N1 1.759(2) .
Si1 C37 1.857(3) .
Si1 C36 1.858(3) .
Si1 C38 1.866(3) .
N1 C1 1.447(3) .
C1 C2 1.408(4) .
C1 C6 1.409(4) .
B1 N2 1.438(4) .
B1 N3 1.449(4) .
N2 C63 1.394(4) .
N2 C39 1.436(4) .
C2 C3 1.396(4) .
C2 C7 1.522(4) .
N3 C64 1.410(4) .
N3 C51 1.445(4) .
C3 C4 1.384(4) .
C4 C5 1.396(4) .
C4 C33 1.522(4) .
C5 C6 1.395(4) .
C6 C20 1.534(4) .
C7 C8 1.525(4) .
C7 C14 1.537(4) .
C8 C9 1.378(4) .
C8 C13 1.382(4) .
C9 C10 1.387(4) .
C10 C11 1.365(5) .
C11 C12 1.377(5) .
C12 C13 1.383(5) .
C14 C15 1.377(4) .
C14 C19 1.391(4) .
C15 C16 1.404(5) .
C16 C17 1.365(5) .
C17 C18 1.374(5) .
C18 C19 1.377(4) .
C20 C21 1.528(4) .
C20 C27 1.532(4) .
C21 C22 1.388(4) .
C21 C26 1.391(4) .
C22 C23 1.387(4) .
C23 C24 1.379(5) .
C24 C25 1.379(5) .
C25 C26 1.382(5) .
C27 C32 1.377(4) .
C27 C28 1.389(4) .
C28 C29 1.381(5) .
C29 C30 1.377(6) .
C30 C31 1.379(5) .
C31 C32 1.390(5) .
C33 C35 1.520(4) .
C33 C34 1.528(4) .
C39 C40 1.390(4) .
C39 C44 1.407(4) .
C40 C41 1.392(5) .
C40 C45 1.526(5) .
C41 C42 1.379(5) .
C42 C43 1.393(4) .
C43 C44 1.387(4) .
C44 C48 1.520(4) .
C45 C46 1.515(5) .
C45 C47 1.515(5) .
C48 C50 1.528(4) .
C48 C49 1.530(4) .
C51 C52 1.403(4) .
C51 C56 1.411(5) .
C52 C53 1.396(5) .
C52 C57 1.505(6) .
C53 C54 1.362(6) .
C54 C55 1.378(5) .
C55 C56 1.396(4) .
C56 C60 1.515(4) .
C57 C58 1.536(5) .
C57 C59 1.546(5) .
C60 C62 1.525(5) .
C60 C61 1.528(4) .
C63 C64 1.329(5) .
C65 C66 1.489(8) .
C66 C67 1.467(7) .
C67 C68 1.470(8) .
C69 C68 1.496(8) .
